data_7155845
loop_
_publ_author_name
'Pramanik, Mukund M. D.'
'Nagode, Savita B.'
'Kant, Ruchir'
'Rastogi, Namrata'

_publ_section_title
;
 Visible light catalyzed Mannich reaction between tert-amines and silyl
 diazoenolates
;
_journal_name_full 'Org. Biomol. Chem.'
_journal_paper_doi 10.1039/C7OB01756A
_journal_year 2017
_chemical_compound_source 'see text'
_chemical_formula_moiety 'C22 H23 N O3'
_chemical_formula_sum 'C22 H23 N O3'
_chemical_formula_weight 349.41
_space_group_IT_number 14
_symmetry_cell_setting monoclinic
_symmetry_Int_Tables_number 14
_symmetry_space_group_name_Hall '-P 2ybc'
_symmetry_space_group_name_H-M 'P 1 21/c 1'
_atom_sites_solution_hydrogens geom
_atom_sites_solution_primary direct
_atom_sites_solution_secondary difmap
_audit_update_record
;
2017-03-29 deposited with the CCDC.
2017-08-15 downloaded from the CCDC.
;
_cell_angle_alpha 90
_cell_angle_beta 113.45(3)
_cell_angle_gamma 90
_cell_formula_units_Z 4
_cell_length_a 14.557(8)
_cell_length_b 7.392(4)
_cell_length_c 18.717(8)
_cell_measurement_reflns_used 1391
_cell_measurement_temperature 293(2)
_cell_measurement_theta_max 25.3
_cell_measurement_theta_min 3.0
_cell_volume 1847.7(17)
_computing_cell_refinement
;
CrystalClear-SM Expert 2.1 b24 (Rigaku, 2012)
;
_computing_data_collection
;
CrystalClear-SM Expert 2.1 b24 (Rigaku, 2012)
;
_computing_data_reduction
;
CrystalClear-SM Expert 2.1 b24 (Rigaku, 2012)
;
_computing_molecular_graphics 'SHELXTL (Bruker, 1997)'
_computing_structure_refinement 'SHELXL-97 (Sheldrick, 1997)'
_computing_structure_solution 'SHELXS-97 (Sheldrick, 1990)'
_diffrn_ambient_temperature 293(2)
_diffrn_detector CCD
_diffrn_detector_area_resol_mean 28.5714
_diffrn_measured_fraction_theta_full 0.961
_diffrn_measured_fraction_theta_max 0.961
_diffrn_measurement_device
;
AFC12 (Right): Kappa 3 circle
;
_diffrn_measurement_device_type
;
Rigaku Saturn724+ (4x4 bin mode)
;
_diffrn_measurement_method 'profile data from \w-scans'
_diffrn_measurement_specimen_support Fiber
_diffrn_radiation_monochromator Confocal
_diffrn_radiation_type 'Mo K\a'
_diffrn_radiation_wavelength 0.71075
_diffrn_reflns_av_R_equivalents 0.0881
_diffrn_reflns_av_sigmaI/netI 0.1205
_diffrn_reflns_limit_h_max 17
_diffrn_reflns_limit_h_min -17
_diffrn_reflns_limit_k_max 8
_diffrn_reflns_limit_k_min -8
_diffrn_reflns_limit_l_max 22
_diffrn_reflns_limit_l_min -19
_diffrn_reflns_number 9815
_diffrn_reflns_theta_full 25.33
_diffrn_reflns_theta_max 25.33
_diffrn_reflns_theta_min 3.03
_diffrn_source MicroMax003_Mo
_diffrn_source_current 0.6
_diffrn_source_power 0.0
_diffrn_source_voltage 50.0
_exptl_absorpt_coefficient_mu 0.083
_exptl_absorpt_correction_T_max 0.992
_exptl_absorpt_correction_T_min 0.975
_exptl_absorpt_correction_type multi-scan
_exptl_absorpt_process_details 'REQAB (Rigaku, 1998)'
_exptl_crystal_colour Colorless
_exptl_crystal_density_diffrn 1.256
_exptl_crystal_density_method 'Not Measured'
_exptl_crystal_description Platelet
_exptl_crystal_F_000 744
_exptl_crystal_size_max 0.300
_exptl_crystal_size_mid 0.180
_exptl_crystal_size_min 0.100
_refine_diff_density_max 0.260
_refine_diff_density_min -0.214
_refine_diff_density_rms 0.057
_refine_ls_extinction_method none
_refine_ls_goodness_of_fit_ref 0.961
_refine_ls_hydrogen_treatment constr
_refine_ls_matrix_type full
_refine_ls_number_parameters 237
_refine_ls_number_reflns 3236
_refine_ls_number_restraints 0
_refine_ls_restrained_S_all 0.961
_refine_ls_R_factor_all 0.1560
_refine_ls_R_factor_gt 0.0750
_refine_ls_shift/su_max 0.000
_refine_ls_shift/su_mean 0.000
_refine_ls_structure_factor_coef Fsqd
_refine_ls_weighting_details 'calc w=1/[\s^2^(Fo^2^)+(0.0857P)^2^+0.0000P] where P=(Fo^2^+2Fc^2^)/3'
_refine_ls_weighting_scheme calc
_refine_ls_wR_factor_gt 0.1759
_refine_ls_wR_factor_ref 0.2001
_reflns_number_gt 1507
_reflns_number_total 3236
_reflns_threshold_expression >2sigma(I)
_cod_data_source_file c7ob01756a2.cif
_cod_data_source_block shelxl
_cod_depositor_comments
;
The following automatic conversions were performed:

'_symmetry_cell_setting' value 'Monoclinic' changed to 'monoclinic'
according to
/home/data/users/saulius/crontab/automatic-downloads/rss-feeds/RSC/lib/dictionaries/cif_core.dic
dictionary named 'cif_core.dic' version 2.4.2 from 2011-04-26.

'_exptl_absorpt_correction_type' value 'Multi-scan' changed to
'multi-scan' according to
/home/data/users/saulius/crontab/automatic-downloads/rss-feeds/RSC/lib/dictionaries/cif_core.dic
dictionary named 'cif_core.dic' version 2.4.2 from 2011-04-26.

'_refine_ls_hydrogen_treatment' value 'Constr' changed to 'constr'
according to
/home/data/users/saulius/crontab/automatic-downloads/rss-feeds/RSC/lib/dictionaries/cif_core.dic
dictionary named 'cif_core.dic' version 2.4.2 from 2011-04-26.

Automatic conversion script
Id: cif_fix_values 4973 2017-02-22 13:04:09Z antanas 
;
_cod_original_sg_symbol_H-M 'P 21/c'
_cod_database_code 7155845

loop_
_symmetry_equiv_pos_site_id
_symmetry_equiv_pos_as_xyz
1 x,y,z
2 -x,1/2+y,1/2-z
3 -x,-y,-z
4 x,1/2-y,1/2+z

loop_
_atom_site_aniso_label
_atom_site_aniso_U_11
_atom_site_aniso_U_22
_atom_site_aniso_U_33
_atom_site_aniso_U_23
_atom_site_aniso_U_13
_atom_site_aniso_U_12
O1 0.0571(18) 0.0337(18) 0.070(2) -0.0101(15) 0.0269(16) 0.0036(14)
O2 0.0392(16) 0.0446(18) 0.093(2) -0.0006(16) 0.0288(16) 0.0064(14)
O3 0.0435(16) 0.0301(16) 0.081(2) -0.0022(14) 0.0271(15) -0.0068(13)
N1 0.0429(19) 0.0314(18) 0.040(2) -0.0027(15) 0.0170(16) -0.0011(15)
C1 0.073(3) 0.038(3) 0.052(3) -0.001(2) 0.022(3) 0.002(2)
C2 0.071(3) 0.041(3) 0.046(3) 0.002(2) 0.003(3) 0.002(2)
C3 0.051(3) 0.058(3) 0.070(4) 0.003(3) 0.011(3) -0.007(2)
C4 0.050(3) 0.047(3) 0.048(3) 0.004(2) 0.013(2) -0.006(2)
C5 0.050(3) 0.028(2) 0.046(3) 0.0013(19) 0.016(2) -0.0080(19)
C6 0.045(2) 0.037(2) 0.053(3) -0.004(2) 0.024(2) -0.0113(19)
C7 0.053(3) 0.035(2) 0.047(3) -0.005(2) 0.022(2) 0.005(2)
C8 0.066(3) 0.042(3) 0.049(3) -0.002(2) 0.029(2) 0.001(2)
C9 0.056(3) 0.029(2) 0.047(3) -0.002(2) 0.021(2) -0.0029(19)
C10 0.047(2) 0.053(3) 0.064(3) -0.010(2) 0.029(2) -0.006(2)
C11 0.036(2) 0.038(3) 0.041(2) -0.011(2) 0.0114(18) -0.0058(19)
C12 0.037(2) 0.027(2) 0.046(3) -0.0023(18) 0.0157(19) 0.0022(17)
C13 0.035(2) 0.038(3) 0.047(3) -0.0011(19) 0.0127(19) -0.001(2)
C14 0.041(2) 0.046(3) 0.059(3) -0.001(2) 0.013(2) -0.010(2)
C15 0.069(3) 0.086(4) 0.076(4) 0.002(3) 0.032(3) -0.027(3)
C16 0.047(2) 0.037(2) 0.044(3) 0.002(2) 0.015(2) -0.004(2)
C17 0.073(3) 0.044(3) 0.048(3) -0.002(2) 0.018(2) -0.005(2)
C18 0.080(3) 0.059(3) 0.046(3) -0.011(3) 0.014(3) -0.006(3)
C19 0.063(3) 0.062(3) 0.049(3) 0.012(3) 0.018(2) 0.012(3)
C20 0.082(3) 0.048(3) 0.062(3) 0.017(3) 0.026(3) 0.008(3)
C21 0.065(3) 0.039(3) 0.054(3) -0.003(2) 0.015(2) -0.006(2)
C22 0.092(4) 0.093(4) 0.062(3) 0.019(3) 0.027(3) 0.018(3)

loop_
_atom_site_label
_atom_site_type_symbol
_atom_site_thermal_displace_type
_atom_site_fract_x
_atom_site_fract_y
_atom_site_fract_z
_atom_site_occupancy
_atom_site_U_iso_or_equiv
_atom_site_calc_flag
_atom_site_refinement_flags
O1 O Uani 0.6190(2) 0.8051(4) 0.72052(16) 1.000 0.0531(11) . .
O2 O Uani 0.87566(19) 0.5019(4) 0.72135(19) 1.000 0.0582(10) . .
O3 O Uani 0.81368(19) 0.7839(3) 0.71629(17) 1.000 0.0508(10) . .
N1 N Uani 0.7007(2) 0.3450(4) 0.72609(18) 1.000 0.0379(11) . .
C1 C Uani 0.4999(4) 0.2360(5) 0.4873(3) 1.000 0.0552(17) . .
C2 C Uani 0.3978(4) 0.2240(6) 0.4665(3) 1.000 0.0591(17) . .
C3 C Uani 0.3592(3) 0.2460(6) 0.5212(3) 1.000 0.0638(19) . .
C4 C Uani 0.4224(3) 0.2791(6) 0.5983(3) 1.000 0.0504(17) . .
C5 C Uani 0.5247(3) 0.2909(5) 0.6203(2) 1.000 0.0423(16) . .
C6 C Uani 0.5871(3) 0.3250(5) 0.7060(2) 1.000 0.0436(14) . .
C7 C Uani 0.7300(3) 0.2199(5) 0.6738(2) 1.000 0.0443(16) . .
C8 C Uani 0.6755(3) 0.2747(6) 0.5891(2) 1.000 0.0504(17) . .
C9 C Uani 0.5648(3) 0.2680(5) 0.5645(3) 1.000 0.0438(16) . .
C10 C Uani 0.5618(3) 0.5029(6) 0.7335(3) 1.000 0.0525(16) . .
C11 C Uani 0.6330(3) 0.6390(6) 0.7217(2) 1.000 0.0396(14) . .
C12 C Uani 0.7121(3) 0.5421(5) 0.7138(2) 1.000 0.0369(14) . .
C13 C Uani 0.8063(3) 0.5993(5) 0.7168(2) 1.000 0.0411(16) . .
C14 C Uani 0.9091(3) 0.8527(6) 0.7213(3) 1.000 0.0508(16) . .
C15 C Uani 0.9105(4) 0.8740(7) 0.6419(3) 1.000 0.076(2) . .
C16 C Uani 0.7576(3) 0.2898(6) 0.8104(2) 1.000 0.0437(14) . .
C17 C Uani 0.8050(3) 0.4184(6) 0.8664(3) 1.000 0.0569(17) . .
C18 C Uani 0.8574(3) 0.3667(7) 0.9439(3) 1.000 0.0652(17) . .
C19 C Uani 0.8626(3) 0.1877(7) 0.9665(3) 1.000 0.0594(17) . .
C20 C Uani 0.8144(4) 0.0634(7) 0.9093(3) 1.000 0.0648(17) . .
C21 C Uani 0.7634(3) 0.1105(6) 0.8316(3) 1.000 0.0554(17) . .
C22 C Uani 0.9215(4) 0.1315(8) 1.0509(3) 1.000 0.084(2) . .
H1 H Uiso 0.52580 0.22270 0.44940 1.000 0.0660 calc R
H2 H Uiso 0.35540 0.20080 0.41500 1.000 0.0710 calc R
H3 H Uiso 0.29040 0.23900 0.50700 1.000 0.0760 calc R
H4 H Uiso 0.39550 0.29340 0.63550 1.000 0.0610 calc R
H6 H Uiso 0.57660 0.22620 0.73690 1.000 0.0520 calc R
H7A H Uiso 0.80170 0.22630 0.68830 1.000 0.0530 calc R
H7B H Uiso 0.71300 0.09610 0.68070 1.000 0.0530 calc R
H8A H Uiso 0.69520 0.39650 0.58200 1.000 0.0600 calc R
H8B H Uiso 0.69460 0.19410 0.55650 1.000 0.0600 calc R
H10A H Uiso 0.57220 0.49620 0.78800 1.000 0.0630 calc R
H10B H Uiso 0.49260 0.53590 0.70300 1.000 0.0630 calc R
H14A H Uiso 0.96190 0.77020 0.75200 1.000 0.0610 calc R
H14B H Uiso 0.92200 0.96890 0.74750 1.000 0.0610 calc R
H15A H Uiso 0.90190 0.75790 0.61710 1.000 0.1140 calc R
H15B H Uiso 0.97350 0.92480 0.64690 1.000 0.1140 calc R
H15C H Uiso 0.85710 0.95300 0.61090 1.000 0.1140 calc R
H17 H Uiso 0.80200 0.53970 0.85250 1.000 0.0680 calc R
H18 H Uiso 0.88940 0.45460 0.98100 1.000 0.0780 calc R
H20 H Uiso 0.81590 -0.05770 0.92330 1.000 0.0780 calc R
H21 H Uiso 0.73350 0.02180 0.79420 1.000 0.0660 calc R
H22A H Uiso 0.87740 0.07300 1.07050 1.000 0.1250 calc R
H22B H Uiso 0.95030 0.23670 1.08170 1.000 0.1250 calc R
H22C H Uiso 0.97380 0.04940 1.05350 1.000 0.1250 calc R

loop_
_atom_type_symbol
_atom_type_description
_atom_type_scat_dispersion_real
_atom_type_scat_dispersion_imag
_atom_type_scat_source
O O 0.0106 0.0060 'International Tables Vol C Tables 4.2.6.8 and 6.1.1.4'
N N 0.0061 0.0033 'International Tables Vol C Tables 4.2.6.8 and 6.1.1.4'
H H 0.0000 0.0000 'International Tables Vol C Tables 4.2.6.8 and 6.1.1.4'
C C 0.0033 0.0016 'International Tables Vol C Tables 4.2.6.8 and 6.1.1.4'

loop_
_geom_angle_atom_site_label_1
_geom_angle_atom_site_label_2
_geom_angle_atom_site_label_3
_geom_angle
_geom_angle_publ_flag
C13 O3 C14 115.2(3) yes
C6 N1 C7 109.3(3) yes
C6 N1 C12 103.2(3) yes
C6 N1 C16 108.4(3) yes
C7 N1 C12 114.6(3) yes
C7 N1 C16 109.1(3) yes
C12 N1 C16 112.0(3) yes
C2 C1 C9 120.8(5) no
C1 C2 C3 120.1(5) no
C2 C3 C4 120.1(5) no
C3 C4 C5 120.7(4) no
C4 C5 C6 116.5(4) no
C4 C5 C9 119.5(4) no
C6 C5 C9 124.0(4) no
N1 C6 C5 113.9(3) yes
N1 C6 C10 102.5(3) yes
C5 C6 C10 112.4(3) no
N1 C7 C8 110.2(3) yes
C7 C8 C9 111.4(4) no
C1 C9 C5 118.9(5) no
C1 C9 C8 121.9(5) no
C5 C9 C8 119.2(4) no
C6 C10 C11 104.7(4) no
O1 C11 C10 122.6(4) yes
O1 C11 C12 129.3(4) yes
C10 C11 C12 108.1(4) no
N1 C12 C11 109.5(4) yes
N1 C12 C13 116.8(3) yes
C11 C12 C13 131.4(4) no
O2 C13 O3 121.7(4) yes
O2 C13 C12 126.2(4) yes
O3 C13 C12 112.0(4) yes
O3 C14 C15 111.3(4) yes
N1 C16 C17 120.4(4) yes
N1 C16 C21 120.3(4) yes
C17 C16 C21 119.3(4) no
C16 C17 C18 120.1(4) no
C17 C18 C19 121.4(5) no
C18 C19 C20 117.0(5) no
C18 C19 C22 121.2(5) no
C20 C19 C22 121.9(5) no
C19 C20 C21 122.9(5) no
C16 C21 C20 119.3(4) no
C2 C1 H1 120.00 no
C9 C1 H1 120.00 no
C1 C2 H2 120.00 no
C3 C2 H2 120.00 no
C2 C3 H3 120.00 no
C4 C3 H3 120.00 no
C3 C4 H4 120.00 no
C5 C4 H4 120.00 no
N1 C6 H6 109.00 no
C5 C6 H6 109.00 no
C10 C6 H6 109.00 no
N1 C7 H7A 110.00 no
N1 C7 H7B 110.00 no
C8 C7 H7A 110.00 no
C8 C7 H7B 110.00 no
H7A C7 H7B 108.00 no
C7 C8 H8A 109.00 no
C7 C8 H8B 109.00 no
C9 C8 H8A 109.00 no
C9 C8 H8B 109.00 no
H8A C8 H8B 108.00 no
C6 C10 H10A 111.00 no
C6 C10 H10B 111.00 no
C11 C10 H10A 111.00 no
C11 C10 H10B 111.00 no
H10A C10 H10B 109.00 no
O3 C14 H14A 109.00 no
O3 C14 H14B 109.00 no
C15 C14 H14A 109.00 no
C15 C14 H14B 109.00 no
H14A C14 H14B 108.00 no
C14 C15 H15A 110.00 no
C14 C15 H15B 109.00 no
C14 C15 H15C 110.00 no
H15A C15 H15B 109.00 no
H15A C15 H15C 109.00 no
H15B C15 H15C 109.00 no
C16 C17 H17 120.00 no
C18 C17 H17 120.00 no
C17 C18 H18 119.00 no
C19 C18 H18 119.00 no
C19 C20 H20 118.00 no
C21 C20 H20 119.00 no
C16 C21 H21 120.00 no
C20 C21 H21 120.00 no
C19 C22 H22A 109.00 no
C19 C22 H22B 109.00 no
C19 C22 H22C 109.00 no
H22A C22 H22B 110.00 no
H22A C22 H22C 109.00 no
H22B C22 H22C 110.00 no

loop_
_geom_bond_atom_site_label_1
_geom_bond_atom_site_label_2
_geom_bond_distance
_geom_bond_publ_flag
O1 C11 1.243(5) yes
O2 C13 1.215(5) yes
O3 C13 1.369(4) yes
O3 C14 1.447(6) yes
N1 C6 1.550(6) yes
N1 C7 1.526(5) yes
N1 C12 1.495(5) yes
N1 C16 1.517(5) yes
C1 C2 1.381(9) no
C1 C9 1.396(7) no
C2 C3 1.360(8) no
C3 C4 1.390(7) no
C4 C5 1.381(7) no
C5 C6 1.517(5) no
C5 C9 1.395(7) no
C6 C10 1.510(6) no
C7 C8 1.519(5) no
C8 C9 1.490(7) no
C10 C11 1.522(7) no
C11 C12 1.413(6) no
C12 C13 1.415(6) no
C14 C15 1.503(7) no
C16 C17 1.379(6) no
C16 C21 1.376(6) no
C17 C18 1.397(7) no
C18 C19 1.382(7) no
C19 C20 1.373(7) no
C19 C22 1.525(7) no
C20 C21 1.389(7) no
C1 H1 0.9300 no
C2 H2 0.9300 no
C3 H3 0.9300 no
C4 H4 0.9300 no
C6 H6 0.9800 no
C7 H7A 0.9700 no
C7 H7B 0.9700 no
C8 H8A 0.9700 no
C8 H8B 0.9700 no
C10 H10A 0.9700 no
C10 H10B 0.9700 no
C14 H14A 0.9700 no
C14 H14B 0.9700 no
C15 H15A 0.9600 no
C15 H15B 0.9600 no
C15 H15C 0.9600 no
C17 H17 0.9300 no
C18 H18 0.9300 no
C20 H20 0.9300 no
C21 H21 0.9300 no
C22 H22A 0.9600 no
C22 H22B 0.9600 no
C22 H22C 0.9600 no

loop_
_geom_contact_atom_site_label_1
_geom_contact_atom_site_label_2
_geom_contact_distance
_geom_contact_site_symmetry_2
_geom_contact_publ_flag
O1 O3 2.871(5) . no
O1 C21 3.219(6) 1_565 no
O1 C2 3.417(6) 3_666 no
O1 C10 3.407(6) 2_656 no
O2 C15 3.285(7) 2_746 no
O2 C17 3.322(6) . no
O2 C15 3.261(6) . no
O2 C14 3.084(6) 2_746 no
O2 N1 2.832(5) . no
O2 C7 2.852(5) . no
O2 C16 3.236(6) . no
O3 O1 2.871(5) . no
O1 H4 2.7900 2_656 no
O1 H21 2.3300 1_565 no
O1 H7B 2.8000 1_565 no
O1 H2 2.7100 3_666 no
O2 H7A 2.2700 . no
O2 H14A 2.2900 . no
O2 H14A 2.8000 2_746 no
O2 H14B 2.7800 2_746 no
O2 H15B 2.6300 2_746 no
O2 H22A 2.8900 4_554 no
O2 H15A 2.8500 . no
O3 H7B 2.6700 1_565 no
O3 H21 2.8200 1_565 no
O3 H2 2.7000 3_666 no
N1 O2 2.832(5) . no
C1 C1 3.521(6) 3_656 no
C2 O1 3.417(6) 3_666 no
C2 C11 3.518(7) 3_666 no
C2 C12 3.555(6) 3_666 no
C7 O2 2.852(5) . no
C8 C13 3.387(6) . no
C9 C12 3.427(6) . no
C10 O1 3.407(6) 2_646 no
C10 C17 3.479(7) . no
C11 C17 3.296(7) . no
C11 C2 3.518(7) 3_666 no
C12 C9 3.427(6) . no
C12 C2 3.555(6) 3_666 no
C13 C8 3.387(6) . no
C13 C17 3.110(6) . no
C14 O2 3.084(6) 2_756 no
C15 O2 3.261(6) . no
C15 O2 3.285(7) 2_756 no
C16 O2 3.236(6) . no
C17 O2 3.322(6) . no
C17 C11 3.296(7) . no
C17 C10 3.479(7) . no
C17 C13 3.110(6) . no
C21 O1 3.219(6) 1_545 no
C2 H8A 3.0900 3_666 no
C4 H10A 2.9600 2_646 no
C4 H10B 2.6300 . no
C5 H7B 2.9000 . no
C6 H21 3.0800 . no
C7 H21 2.6700 . no
C10 H6 2.8200 2_656 no
C10 H4 2.8400 . no
C11 H17 2.7900 . no
C11 H4 3.0800 2_656 no
C11 H2 2.8800 3_666 no
C12 H8A 2.6100 . no
C12 H17 2.4000 . no
C12 H2 2.9200 3_666 no
C13 H15A 2.9800 . no
C13 H7A 2.8000 . no
C13 H2 3.0300 3_666 no
C13 H8A 2.8300 . no
C13 H17 2.6000 . no
C16 H10A 2.9800 . no
C19 H22C 3.1000 3_757 no
C20 H22C 3.0000 3_757 no
C21 H6 2.7300 . no
C21 H7A 3.0700 . no
C21 H7B 2.6200 . no
H1 H8B 2.4900 . no
H2 O1 2.7100 3_666 no
H2 O3 2.7000 3_666 no
H2 C11 2.8800 3_666 no
H2 C12 2.9200 3_666 no
H2 C13 3.0300 3_666 no
H4 C10 2.8400 . no
H4 H10B 2.3200 . no
H4 O1 2.7900 2_646 no
H4 C11 3.0800 2_646 no
H4 H10A 2.5600 2_646 no
H6 C21 2.7300 . no
H6 H21 2.5900 . no
H6 C10 2.8200 2_646 no
H6 H10B 2.2700 2_646 no
H7A O2 2.2700 . no
H7A C13 2.8000 . no
H7A C21 3.0700 . no
H7A H14B 2.5200 1_545 no
H7B O1 2.8000 1_545 no
H7B O3 2.6700 1_545 no
H7B C5 2.9000 . no
H7B C21 2.6200 . no
H7B H21 2.1000 . no
H8A C12 2.6100 . no
H8A C13 2.8300 . no
H8A C2 3.0900 3_666 no
H8B H1 2.4900 . no
H10A C16 2.9800 . no
H10A C4 2.9600 2_656 no
H10A H4 2.5600 2_656 no
H10B C4 2.6300 . no
H10B H4 2.3200 . no
H10B H6 2.2700 2_656 no
H14A O2 2.2900 . no
H14A O2 2.8000 2_756 no
H14B H7A 2.5200 1_565 no
H14B O2 2.7800 2_756 no
H15A O2 2.8500 . no
H15A C13 2.9800 . no
H15A H22A 2.5700 4_554 no
H15B O2 2.6300 2_756 no
H17 C11 2.7900 . no
H17 C12 2.4000 . no
H17 C13 2.6000 . no
H18 H22B 2.3700 . no
H21 O1 2.3300 1_545 no
H21 O3 2.8200 1_545 no
H21 C6 3.0800 . no
H21 C7 2.6700 . no
H21 H6 2.5900 . no
H21 H7B 2.1000 . no
H22A O2 2.8900 4_555 no
H22A H15A 2.5700 4_555 no
H22B H18 2.3700 . no
H22C C19 3.1000 3_757 no
H22C C20 3.0000 3_757 no
H22C H22C 2.5200 3_757 no

loop_
_geom_hbond_atom_site_label_D
_geom_hbond_atom_site_label_H
_geom_hbond_atom_site_label_A
_geom_hbond_distance_DH
_geom_hbond_distance_HA
_geom_hbond_distance_DA
_geom_hbond_angle_DHA
_geom_hbond_site_symmetry_A
_geom_hbond_publ_flag
C7 H7A O2 0.9700 2.2700 2.852(5) 117.00 . yes
C14 H14A O2 0.9700 2.2900 2.639(6) 100.00 . yes
C21 H21 O1 0.9300 2.3300 3.219(6) 160.00 1_545 yes

loop_
_geom_torsion_atom_site_label_1
_geom_torsion_atom_site_label_2
_geom_torsion_atom_site_label_3
_geom_torsion_atom_site_label_4
_geom_torsion
_geom_torsion_publ_flag
C14 O3 C13 C12 178.5(3) no
C13 O3 C14 C15 89.2(4) no
C14 O3 C13 O2 0.2(5) no
C16 N1 C6 C5 -153.5(3) no
C7 N1 C6 C10 -156.3(3) no
C7 N1 C12 C11 142.9(3) no
C16 N1 C12 C11 -92.2(4) no
C6 N1 C12 C11 24.2(4) no
C7 N1 C12 C13 -52.5(4) no
C16 N1 C12 C13 72.5(4) no
C16 N1 C7 C8 -178.9(3) no
C6 N1 C16 C17 -108.0(4) no
C12 N1 C6 C10 -33.9(4) no
C16 N1 C6 C10 84.9(4) no
C6 N1 C12 C13 -171.2(3) no
C12 N1 C16 C21 -174.1(4) no
C7 N1 C6 C5 -34.7(4) no
C12 N1 C6 C5 87.6(3) no
C7 N1 C16 C21 -46.2(5) no
C6 N1 C16 C21 72.7(5) no
C7 N1 C16 C17 133.1(4) no
C12 N1 C7 C8 -52.5(4) no
C12 N1 C16 C17 5.1(6) no
C6 N1 C7 C8 62.8(4) no
C2 C1 C9 C8 177.7(4) no
C2 C1 C9 C5 -1.1(6) no
C9 C1 C2 C3 1.0(6) no
C1 C2 C3 C4 -0.5(7) no
C2 C3 C4 C5 0.3(7) no
C3 C4 C5 C9 -0.5(6) no
C3 C4 C5 C6 -179.2(4) no
C4 C5 C9 C8 -178.0(4) no
C9 C5 C6 C10 119.7(4) no
C6 C5 C9 C1 179.5(3) no
C4 C5 C9 C1 0.9(6) no
C4 C5 C6 N1 -177.5(3) no
C9 C5 C6 N1 3.8(5) no
C6 C5 C9 C8 0.7(6) no
C4 C5 C6 C10 -61.6(5) no
C5 C6 C10 C11 -91.0(4) no
N1 C6 C10 C11 31.6(4) no
N1 C7 C8 C9 -58.9(4) no
C7 C8 C9 C5 26.5(5) no
C7 C8 C9 C1 -152.3(4) no
C6 C10 C11 O1 162.6(3) no
C6 C10 C11 C12 -17.9(4) no
C10 C11 C12 N1 -4.4(4) no
C10 C11 C12 C13 -166.0(4) no
O1 C11 C12 C13 13.4(7) no
O1 C11 C12 N1 175.1(4) no
N1 C12 C13 O2 7.1(5) no
C11 C12 C13 O3 -10.5(5) no
N1 C12 C13 O3 -171.1(3) no
C11 C12 C13 O2 167.7(4) no
N1 C16 C17 C18 -179.9(4) no
C21 C16 C17 C18 -0.7(7) no
N1 C16 C21 C20 -178.9(4) no
C17 C16 C21 C20 1.9(7) no
C16 C17 C18 C19 -0.5(8) no
C17 C18 C19 C20 0.3(8) no
C17 C18 C19 C22 178.9(5) no
C18 C19 C20 C21 1.0(8) no
C22 C19 C20 C21 -177.6(5) no
C19 C20 C21 C16 -2.1(8) no
